data_2011487
loop_
_publ_author_name
'Lloyd, Barry A.'
'Arif, Atta M.'
'Allred, Evan L.'

_publ_section_title
;
 A norbornenyl derivative with through-space ketone \p-interaction
;
_journal_issue 11
_journal_name_full 'Acta Crystallographica Section C'
_journal_page_first 1377
_journal_page_last 1379
_journal_paper_doi 10.1107/S0108270100011185
_journal_volume 56
_journal_year 2000
_chemical_formula_sum 'C19 H17 Br O3'
_chemical_formula_weight 373.24
_space_group_IT_number 14
_symmetry_cell_setting monoclinic
_symmetry_space_group_name_Hall '-P 2yab'
_symmetry_space_group_name_H-M 'P 1 21/a 1'
_audit_creation_method 'WinGX routine CIF_UPDATE'
_cell_angle_alpha 90
_cell_angle_beta 90.6750(17)
_cell_angle_gamma 90
_cell_formula_units_Z 4
_cell_length_a 11.3936(3)
_cell_length_b 8.2659(2)
_cell_length_c 16.9840(5)
_cell_measurement_reflns_used 17290
_cell_measurement_temperature 148.00(10)
_cell_measurement_theta_max 32.59
_cell_measurement_theta_min 4.39
_cell_volume 1599.41(7)
_computing_cell_refinement DENZO-SMN
_computing_data_collection COLLECT
_computing_data_reduction DENZO-SMN
_computing_molecular_graphics 'WinGX (Farrugia, 1998) and  ORTEP3 (Farrugia, 1997)'
_computing_structure_refinement 'SHELXL97 (Sheldrick, 1997)'
_computing_structure_solution SIR97
_diffrn_measured_fraction_theta_full .973
_diffrn_measured_fraction_theta_max .973
_diffrn_measurement_device_type 'Nonius KappaCCD Diffractometer'
_diffrn_measurement_method 'Phi Scan'
_diffrn_radiation_type MoK\a
_diffrn_radiation_wavelength .71073
_diffrn_reflns_av_R_equivalents .0232
_diffrn_reflns_limit_h_max 17
_diffrn_reflns_limit_h_min -16
_diffrn_reflns_limit_k_max 12
_diffrn_reflns_limit_k_min -10
_diffrn_reflns_limit_l_max 25
_diffrn_reflns_limit_l_min -25
_diffrn_reflns_number 8643
_diffrn_reflns_theta_full 32.59
_diffrn_reflns_theta_max 32.59
_diffrn_reflns_theta_min 4.35
_diffrn_standards_decay_% ' < 2.0%'
_diffrn_standards_number 'none, short data collection time, 3.5 h'
_exptl_absorpt_coefficient_mu 2.58
_exptl_absorpt_correction_T_max .6262
_exptl_absorpt_correction_T_min .5113
_exptl_absorpt_correction_type multi-scan
_exptl_absorpt_process_details 'DENZO-SMN  (Otwinowski & Minor, 1997)'
_exptl_crystal_colour colorless
_exptl_crystal_density_diffrn 1.55
_exptl_crystal_density_method 'not measured'
_exptl_crystal_description prism
_exptl_crystal_F_000 760
_exptl_crystal_size_max .3
_exptl_crystal_size_mid .23
_exptl_crystal_size_min .2
_refine_diff_density_max .589
_refine_diff_density_min -.495
_refine_ls_extinction_method none
_refine_ls_goodness_of_fit_ref 1.009
_refine_ls_hydrogen_treatment mixed
_refine_ls_matrix_type full
_refine_ls_number_parameters 276
_refine_ls_number_reflns 5678
_refine_ls_number_restraints 0
_refine_ls_restrained_S_all 1.009
_refine_ls_R_factor_gt .041
_refine_ls_shift/su_max .001
_refine_ls_structure_factor_coef Fsqd
_refine_ls_weighting_details 'calc w = 1/[\s^2^(Fo^2^)+(0.0168P)^2^+1.2341P] where P=(Fo^2^+2Fc^2^)/3'
_refine_ls_weighting_scheme calc
_refine_ls_wR_factor_ref .0898
_reflns_number_gt 4073
_reflns_number_total 5678
_reflns_threshold_expression I>2\s(I)
_cod_data_source_file bk1550.cif
_cod_data_source_block 1-OPBB
_cod_depositor_comments
;
The following automatic conversions were performed:

'_exptl_absorpt_correction_type' value 'Multi-scan' changed to
'multi-scan' according to
/home/saulius/struct/CIF-dictionaries/cif_core.dic dictionary named
'cif_core.dic' version 2.4.1 from 2010-06-29.

Automatic conversion script
Id: cif_fix_values 1715 2011-07-08 13:25:40Z adriana 
;
_cod_original_sg_symbol_H-M 'P 21/a'
_cod_database_code 2011487
_cod_database_fobs_code 2011487

loop_
_symmetry_equiv_pos_as_xyz
'x, y, z'
'-x+1/2, y+1/2, -z'
'-x, -y, -z'
'x-1/2, -y-1/2, z'

loop_
_atom_site_label
_atom_site_fract_x
_atom_site_fract_y
_atom_site_fract_z
_atom_site_U_iso_or_equiv
_atom_site_adp_type
_atom_site_calc_flag
_atom_site_refinement_flags
_atom_site_occupancy
_atom_site_disorder_assembly
_atom_site_disorder_group
_atom_site_type_symbol
Br1 .02746(2) .11759(3) .317324(12) .04828(8) Uani d . 1 . . Br
O1 .30432(13) -.05847(19) 1.00623(8) .0411(3) Uani d . 1 . . O
O2 .45118(11) .0937(2) .60835(8) .0407(3) Uani d . 1 . . O
O3 .29321(10) .17207(16) .67655(7) .0281(3) Uani d . 1 . . O
C1 .29256(15) .2448(2) .81580(10) .0268(3) Uani d . 1 . . C
H1 .2540(19) .352(3) .8111(13) .037(6) Uiso d . 1 . . H
C2 .20800(14) .0979(2) .82345(10) .0247(3) Uani d . 1 . . C
H2 .1442(18) .109(2) .7871(12) .028(5) Uiso d . 1 . . H
C3 .16542(15) .0540(2) .90637(10) .0295(4) Uani d . 1 . . C
H3 .1408(19) .143(3) .9396(13) .037(6) Uiso d . 1 . . H
C4 .07566(18) -.0844(3) .89535(12) .0392(5) Uani d . 1 . . C
H4A .037(2) -.111(3) .9421(14) .040(6) Uiso d . 1 . . H
H4B .0167(19) -.056(3) .8555(14) .038(6) Uiso d . 1 . . H
C5 .1525(2) -.2319(3) .87059(13) .0432(5) Uani d . 1 . . C
H5A .148(2) -.318(3) .9078(15) .055(7) Uiso d . 1 . . H
H5B .132(2) -.277(3) .8192(14) .046(6) Uiso d . 1 . . H
C6 .27929(18) -.1646(2) .87042(11) .0337(4) Uani d . 1 . . C
H6 .338(2) -.238(3) .8757(13) .041(6) Uiso d . 1 . . H
C7 .28821(15) -.0495(2) .80002(10) .0262(3) Uani d . 1 . . C
H7 .2616(16) -.100(2) .7532(11) .021(5) Uiso d . 1 . . H
C8 .40863(15) .0327(2) .78465(10) .0277(3) Uani d . 1 . . C
H8 .4600(18) -.034(3) .7551(12) .032(5) Uiso d . 1 . . H
C9 .45407(16) .1045(2) .86126(11) .0312(4) Uani d . 1 . . C
H9 .515(2) .062(3) .8934(14) .042(6) Uiso d . 1 . . H
C10 .38586(16) .2291(2) .87942(11) .0298(4) Uani d . 1 . . C
H10 .3879(18) .295(3) .9260(13) .034(5) Uiso d . 1 . . H
C11 .36713(15) .1911(2) .74588(10) .0271(3) Uani d . 1 . . C
H11 .4299(19) .265(3) .7347(12) .035(6) Uiso d . 1 . . H
C12 .26467(16) -.0498(2) .93999(10) .0312(4) Uani d . 1 . . C
C13 .34773(16) .1254(2) .61032(10) .0286(3) Uani d . 1 . . C
C14 .26720(15) .1199(2) .54091(10) .0274(3) Uani d . 1 . . C
C15 .15020(17) .1651(3) .54608(11) .0337(4) Uani d . 1 . . C
H15 .121(2) .198(3) .5945(14) .042(6) Uiso d . 1 . . H
C16 .07909(19) .1641(3) .47929(12) .0378(4) Uani d . 1 . . C
H16 .001(2) .192(3) .4831(15) .053(7) Uiso d . 1 . . H
C17 .12596(18) .1177(2) .40830(11) .0337(4) Uani d . 1 . . C
C18 .2419(2) .0714(3) .40175(12) .0385(4) Uani d . 1 . . C
H18 .272(2) .036(3) .3561(15) .055(7) Uiso d . 1 . . H
C19 .31248(18) .0719(3) .46895(11) .0354(4) Uani d . 1 . . C
H19 .392(2) .040(3) .4651(14) .046(6) Uiso d . 1 . . H

loop_
_atom_site_aniso_label
_atom_site_aniso_U_11
_atom_site_aniso_U_22
_atom_site_aniso_U_33
_atom_site_aniso_U_12
_atom_site_aniso_U_13
_atom_site_aniso_U_23
Br1 .07021(17) .04111(12) .03298(11) -.00157(11) -.02163(10) .00000(9)
O1 .0454(8) .0470(8) .0304(7) -.0117(7) -.0158(6) .0095(6)
O2 .0255(6) .0644(10) .0322(7) .0014(7) .0023(5) -.0046(7)
O3 .0253(6) .0376(7) .0214(5) .0021(5) -.0005(4) .0006(5)
C1 .0290(8) .0256(8) .0258(8) .0016(7) -.0007(6) -.0015(6)
C2 .0206(7) .0317(9) .0218(7) .0007(6) -.0035(6) .0012(6)
C3 .0263(8) .0385(10) .0236(8) -.0020(8) -.0037(6) .0020(7)
C4 .0311(9) .0573(13) .0291(9) -.0142(9) -.0055(8) .0100(9)
C5 .0528(13) .0381(11) .0384(11) -.0203(10) -.0179(10) .0109(9)
C6 .0378(10) .0283(8) .0346(9) .0002(8) -.0146(8) .0045(7)
C7 .0275(8) .0245(8) .0264(8) -.0004(7) -.0076(6) -.0010(6)
C8 .0234(8) .0327(9) .0270(8) .0049(7) -.0036(6) -.0041(7)
C9 .0256(8) .0392(10) .0287(8) -.0035(8) -.0068(7) .0000(7)
C10 .0314(9) .0320(9) .0259(8) -.0069(7) -.0026(7) -.0037(7)
C11 .0234(8) .0330(9) .0249(8) -.0029(7) -.0010(6) -.0007(7)
C12 .0324(9) .0339(9) .0271(8) -.0099(8) -.0080(7) .0069(7)
C13 .0273(8) .0332(9) .0255(8) -.0027(7) .0032(6) .0002(7)
C14 .0288(8) .0292(8) .0241(7) -.0024(7) .0002(6) -.0002(6)
C15 .0326(9) .0415(10) .0269(8) .0042(8) -.0016(7) -.0033(8)
C16 .0363(10) .0439(11) .0332(9) .0062(9) -.0066(8) -.0036(8)
C17 .0467(11) .0276(8) .0264(8) -.0036(8) -.0094(7) .0001(7)
C18 .0480(12) .0425(10) .0250(8) -.0041(9) .0038(8) -.0064(8)
C19 .0338(10) .0417(10) .0307(9) -.0007(9) .0039(7) -.0059(8)

loop_
_atom_type_symbol
_atom_type_description
_atom_type_scat_dispersion_real
_atom_type_scat_dispersion_imag
_atom_type_scat_source
C C .0033 .0016 'International Tables Vol C Tables 4.2.6.8 & 6.1.1.4'
H H 0 0 'International Tables Vol C Tables 4.2.6.8 & 6.1.1.4'
O O .0106 .006 'International Tables Vol C Tables 4.2.6.8 & 6.1.1.4'
Br Br -.2901 2.4595 'International Tables Vol C Tables 4.2.6.8 & 6.1.1.4'

loop_
_geom_angle_atom_site_label_1
_geom_angle_atom_site_label_2
_geom_angle_atom_site_label_3
_geom_angle
_geom_angle_publ_flag
C13 O3 C11 116.12(13) ?
C10 C1 C11 97.88(14) y
C10 C1 C2 107.69(14) y
C11 C1 C2 100.82(14) y
C10 C1 H1 116.2(13) ?
C11 C1 H1 116.5(13) ?
C2 C1 H1 115.4(13) ?
C3 C2 C1 117.55(14) y
C3 C2 C7 103.82(14) y
C1 C2 C7 102.75(13) y
C3 C2 H2 111.7(12) ?
C1 C2 H2 110.0(12) ?
C7 C2 H2 110.4(12) ?
C12 C3 C2 103.59(14) y
C12 C3 C4 96.62(15) y
C2 C3 C4 106.21(15) y
C12 C3 H3 115.2(13) ?
C2 C3 H3 116.8(13) ?
C4 C3 H3 115.8(13) ?
C3 C4 C5 103.82(16) y
C3 C4 H4A 112.7(14) ?
C5 C4 H4A 108.2(14) ?
C3 C4 H4B 110.6(14) ?
C5 C4 H4B 112.7(14) ?
H4A C4 H4B 108.8(19) ?
C6 C5 C4 104.24(16) y
C6 C5 H5A 108.9(15) ?
C4 C5 H5A 111.8(16) ?
C6 C5 H5B 110.1(14) ?
C4 C5 H5B 114.3(14) ?
H5A C5 H5B 107(2) ?
C12 C6 C7 103.11(15) y
C12 C6 C5 96.41(17) y
C7 C6 C5 107.16(15) y
C12 C6 H6 115.2(14) ?
C7 C6 H6 115.7(15) ?
C5 C6 H6 116.8(15) ?
C6 C7 C8 117.96(14) y
C6 C7 C2 103.82(15) y
C8 C7 C2 102.70(13) y
C6 C7 H7 111.1(11) ?
C8 C7 H7 109.0(12) ?
C2 C7 H7 111.8(11) ?
C9 C8 C11 97.73(14) y
C9 C8 C7 108.66(14) y
C11 C8 C7 100.16(13) y
C9 C8 H8 118.3(12) ?
C11 C8 H8 117.0(13) ?
C7 C8 H8 112.7(13) ?
C10 C9 C8 107.93(16) y
C10 C9 H9 125.5(14) ?
C8 C9 H9 126.2(14) ?
C9 C10 C1 107.99(15) y
C9 C10 H10 128.5(13) ?
C1 C10 H10 123.3(13) ?
O3 C11 C1 109.80(13) y
O3 C11 C8 115.40(14) y
C1 C11 C8 94.89(14) y
O3 C11 H11 109.6(12) ?
C1 C11 H11 113.0(13) ?
C8 C11 H11 113.5(13) ?
O1 C12 C3 130.44(19) y
O1 C12 C6 129.82(19) y
C3 C12 C6 98.47(14) y
O2 C13 O3 123.00(16) ?
O2 C13 C14 124.38(16) ?
O3 C13 C14 112.61(15) ?
C15 C14 C19 119.94(17) ?
C15 C14 C13 121.73(16) ?
C19 C14 C13 118.31(16) ?
C16 C15 C14 119.93(18) ?
C16 C15 H15 120.6(14) ?
C14 C15 H15 119.5(14) ?
C17 C16 C15 119.25(19) ?
C17 C16 H16 121.0(15) ?
C15 C16 H16 119.7(16) ?
C16 C17 C18 121.88(18) ?
C16 C17 Br1 118.71(16) ?
C18 C17 Br1 119.41(15) ?
C17 C18 C19 118.57(18) ?
C17 C18 H18 122.4(16) ?
C19 C18 H18 119.0(16) ?
C18 C19 C14 120.42(19) ?
C18 C19 H19 119.2(14) ?
C14 C19 H19 120.4(14) ?

loop_
_geom_bond_atom_site_label_1
_geom_bond_atom_site_label_2
_geom_bond_site_symmetry_2
_geom_bond_distance
_geom_bond_publ_flag
Br1 C17 . 1.8989(18) ?
O1 C12 . 1.210(2) y
O2 C13 . 1.208(2) ?
O3 C13 . 1.348(2) ?
O3 C11 . 1.448(2) y
C1 C10 . 1.512(2) y
C1 C11 . 1.534(2) y
C1 C2 . 1.557(2) y
C1 H1 . .99(2) ?
C2 C3 . 1.538(2) y
C2 C7 . 1.577(2) y
C2 H2 . .95(2) ?
C3 C12 . 1.525(3) y
C3 C4 . 1.545(3) y
C3 H3 . .97(2) ?
C4 C5 . 1.561(3) y
C4 H4A . .94(2) ?
C4 H4B . .98(2) ?
C5 C6 . 1.548(3) y
C5 H5A . .95(3) ?
C5 H5B . .97(2) ?
C6 C12 . 1.526(3) y
C6 C7 . 1.532(3) y
C6 H6 . .91(2) ?
C7 C8 . 1.556(2) y
C7 H7 . .944(19) ?
C8 C9 . 1.516(2) y
C8 C11 . 1.537(3) y
C8 H8 . .95(2) ?
C9 C10 . 1.328(3) y
C9 H9 . .94(2) ?
C10 H10 . .96(2) ?
C11 H11 . .96(2) ?
C13 C14 . 1.486(2) ?
C14 C15 . 1.388(3) ?
C14 C19 . 1.390(3) ?
C15 C16 . 1.386(3) ?
C15 H15 . .93(2) ?
C16 C17 . 1.379(3) ?
C16 H16 . .93(3) ?
C17 C18 . 1.381(3) ?
C18 C19 . 1.388(3) ?
C18 H18 . .90(3) ?
C19 H19 . .95(2) ?

loop_
_geom_torsion_atom_site_label_1
_geom_torsion_atom_site_label_2
_geom_torsion_atom_site_label_3
_geom_torsion_atom_site_label_4
_geom_torsion
C10 C1 C2 C3 45.9(2)
C11 C1 C2 C3 147.84(15)
C10 C1 C2 C7 -67.36(16)
C11 C1 C2 C7 34.62(15)
C1 C2 C3 C12 -83.66(18)
C7 C2 C3 C12 28.96(17)
C1 C2 C3 C4 175.17(15)
C7 C2 C3 C4 -72.21(17)
C12 C3 C4 C5 -35.88(17)
C2 C3 C4 C5 70.38(18)
C3 C4 C5 C6 .47(19)
C4 C5 C6 C12 35.09(18)
C4 C5 C6 C7 -70.79(19)
C12 C6 C7 C8 80.40(19)
C5 C6 C7 C8 -178.53(16)
C12 C6 C7 C2 -32.36(17)
C5 C6 C7 C2 68.70(18)
C3 C2 C7 C6 2.08(16)
C1 C2 C7 C6 125.03(14)
C3 C2 C7 C8 -121.31(14)
C1 C2 C7 C8 1.64(15)
C6 C7 C8 C9 -48.8(2)
C2 C7 C8 C9 64.60(17)
C6 C7 C8 C11 -150.60(16)
C2 C7 C8 C11 -37.21(15)
C11 C8 C9 C10 34.21(18)
C7 C8 C9 C10 -69.31(19)
C8 C9 C10 C1 .1(2)
C11 C1 C10 C9 -34.40(19)
C2 C1 C10 C9 69.67(19)
C13 O3 C11 C1 179.81(15)
C13 O3 C11 C8 -74.45(19)
C10 C1 C11 O3 171.73(14)
C2 C1 C11 O3 61.93(16)
C10 C1 C11 C8 52.49(15)
C2 C1 C11 C8 -57.31(14)
C9 C8 C11 O3 -167.03(14)
C7 C8 C11 O3 -56.39(17)
C9 C8 C11 C1 -52.38(15)
C7 C8 C11 C1 58.25(14)
C2 C3 C12 O1 143.5(2)
C4 C3 C12 O1 -108.0(2)
C2 C3 C12 C6 -48.63(17)
C4 C3 C12 C6 59.86(16)
C7 C6 C12 O1 -142.0(2)
C5 C6 C12 O1 108.6(2)
C7 C6 C12 C3 49.99(17)
C5 C6 C12 C3 -59.33(16)
C11 O3 C13 O2 3.2(3)
C11 O3 C13 C14 -176.03(14)
O2 C13 C14 C15 -176.83(19)
O3 C13 C14 C15 2.3(3)
O2 C13 C14 C19 1.4(3)
O3 C13 C14 C19 -179.39(17)
C19 C14 C15 C16 -.7(3)
C13 C14 C15 C16 177.53(19)
C14 C15 C16 C17 .1(3)
C15 C16 C17 C18 .2(3)
C15 C16 C17 Br1 -179.83(16)
C16 C17 C18 C19 .1(3)
Br1 C17 C18 C19 -179.83(16)
C17 C18 C19 C14 -.7(3)
C15 C14 C19 C18 1.1(3)
C13 C14 C19 C18 -177.24(18)
